data_2010525
loop_
_publ_author_name
' Dyksterhouse, R. Max '
' Howell, Bob A.'
' Squattrito, Philip J.'

_publ_section_title
;
 <i>cis</i>- and
 <i>trans</i>-Dichloro(3,6-dihydro-1,2-oxazine-<i>N</i>)(dimethyl
 sulfoxide-<i>S</i>)-platinum(II)
;
_journal_issue 1
_journal_name_full 'Acta Crystallographica Section C'
_journal_page_first 64
_journal_page_last 66
_journal_paper_doi 10.1107/S0108270199013803
_journal_volume 56
_journal_year 2000
_chemical_formula_iupac '[Pt Cl2 (C4 H7 NO)(C2 H6 OS)]'
_chemical_formula_moiety 'C6 H13 Cl2 N O2 Pt S '
_chemical_formula_sum 'C6 H13 Cl2 N O2 Pt S'
_chemical_formula_weight 429.23
_space_group_IT_number 61
_symmetry_cell_setting orthorhombic
_symmetry_space_group_name_Hall '-P 2ac 2ab'
_symmetry_space_group_name_H-M 'P b c a'
_cell_angle_alpha 90
_cell_angle_beta 90
_cell_angle_gamma 90
_cell_formula_units_Z 8
_cell_length_a 16.532(3)
_cell_length_b 13.868(2)
_cell_length_c 10.182(4)
_cell_measurement_reflns_used 20
_cell_measurement_temperature 296
_cell_measurement_theta_max 20.3
_cell_measurement_theta_min 15.5
_cell_volume 2334.4(11)
_computing_cell_refinement 'MSC/AFC Diffractometer Control Software'
_computing_data_collection
;MSC/AFC Diffractometer Control Software (Molecular Structure Corporation,
 1988)
;
_computing_data_reduction
;
TEXSAN (Molecular Structure Corporation, 1991)
;
_computing_molecular_graphics 'ORTEPII (Johnson, 1976)'
_computing_publication_material TEXSAN
_computing_structure_refinement TEXSAN
_computing_structure_solution 'MITHRIL (Gilmore, 1983)'
_diffrn_ambient_temperature 296
_diffrn_measurement_device 'Rigaku AFC6S'
_diffrn_measurement_method \w-2\q
_diffrn_radiation_monochromator graphite
_diffrn_radiation_source 'X-ray tube'
_diffrn_radiation_type 'Mo K\a'
_diffrn_radiation_wavelength .7107
_diffrn_reflns_av_R_equivalents .00
_diffrn_reflns_limit_h_max 19
_diffrn_reflns_limit_h_min 0
_diffrn_reflns_limit_k_max 16
_diffrn_reflns_limit_k_min 0
_diffrn_reflns_limit_l_max 0
_diffrn_reflns_limit_l_min -12
_diffrn_reflns_number 2053
_diffrn_reflns_theta_max 25.00
_diffrn_standards_decay_% -.1
_diffrn_standards_interval_count 150
_diffrn_standards_number 3
_exptl_absorpt_coefficient_mu 12.8
_exptl_absorpt_correction_T_max .681
_exptl_absorpt_correction_T_min .242
_exptl_absorpt_correction_type psi-scan
_exptl_absorpt_process_details
;
(North et al., 1968)
;
_exptl_crystal_colour 'pale yellow'
_exptl_crystal_density_diffrn 2.442
_exptl_crystal_density_method 'not measured'
_exptl_crystal_description 'hexagonal plate'
_exptl_crystal_F_000 1600
_exptl_crystal_size_max .30
_exptl_crystal_size_mid .10
_exptl_crystal_size_min .03
_refine_diff_density_max 1.95
_refine_diff_density_min -2.09
_refine_ls_abs_structure_details 'not applicable'
_refine_ls_extinction_coef .00000010(5)
_refine_ls_extinction_method 'Zachariasen (1968) type 2 Gaussian isotropic'
_refine_ls_goodness_of_fit_ref 1.71
_refine_ls_hydrogen_treatment noref
_refine_ls_matrix_type full
_refine_ls_number_constraints 0
_refine_ls_number_parameters 119
_refine_ls_number_reflns 2049
_refine_ls_number_restraints 0
_refine_ls_R_factor_gt .032
_refine_ls_shift/su_max .001
_refine_ls_structure_factor_coef Fsqd
_refine_ls_weighting_details 'w = 4F~o~^2^/\s^2^(F~o~^2^)'
_refine_ls_weighting_scheme sigma
_refine_ls_wR_factor_ref .074
_reflns_number_gt 1277
_reflns_number_total 2053
_reflns_threshold_expression I>3\s(I)
_cod_data_source_file fr1238.cif
_cod_data_source_block II
_cod_depositor_comments
;
The following automatic conversions were performed:

'_atom_site_thermal_displace_type' tag value 'Uij' was replaced with
'Uani' value 26 times.

Automatic conversion script
Id: cif_fix_values 1646 2011-03-28 12:23:43Z adriana 
;
_cod_original_cell_volume 2334.0(10)
_cod_original_sg_symbol_H-M 'P b c a    '
_cod_original_formula_sum 'C6 H13 Cl2 N O2 Pt S '
_cod_database_code 2010525

loop_
_symmetry_equiv_pos_as_xyz
'  +x,  +y,  +z'
'1/2+x,1/2-y,  -z'
'  -x,1/2+y,1/2-z'
'1/2-x,  -y,1/2+z'
'  -x,  -y,  -z'
'1/2-x,1/2+y,  +z'
'  +x,1/2-y,1/2+z'
'1/2+x,  +y,1/2-z'

loop_
_atom_site_aniso_label
_atom_site_aniso_U_11
_atom_site_aniso_U_22
_atom_site_aniso_U_33
_atom_site_aniso_U_12
_atom_site_aniso_U_13
_atom_site_aniso_U_23
Pt .0253(3) .0279(2) .0308(3) .0011(2) .0000(3) -.0041(2)
Cl1 .035(2) .0350(10) .072(3) -.0090(10) -.004(2) -.003(2)
Cl2 .030(2) .038(2) .069(2) -.0050(10) -.003(2) .001(2)
S .038(2) .0330(10) .036(2) .006(2) -.006(2) -.0060(10)
O1 .029(5) .036(4) .053(6) .008(4) .004(5) .006(5)
O2 .054(5) .046(4) .038(5) .013(4) -.016(5) -.007(4)
N .023(6) .034(5) .047(7) .002(5) -.006(6) .000(5)
C1 .025(7) .041(7) .070(10) .008(6) .002(9) .006(8)
C2 .042(10) .046(9) .070(10) .001(8) -.012(10) .000(8)
C3 .060(10) .063(9) .049(9) -.011(9) -.019(8) .004(9)
C4 .060(10) .059(8) .023(8) .001(8) .004(8) -.003(7)
C5 .060(10) .051(8) .070(10) -.001(8) -.037(10) .006(8)
C6 .080(10) .055(7) .052(9) .000(10) .000(10) .017(7)

loop_
_atom_site_label
_atom_site_fract_x
_atom_site_fract_y
_atom_site_fract_z
_atom_site_U_iso_or_equiv
_atom_site_thermal_displace_type
_atom_site_calc_flag
_atom_site_calc_attached_atom
Pt .04257(3) .07117(3) .72831(4) .02800(10) Uani ? ?
Cl1 .1433(2) .1845(2) .7486(4) .0478(10) Uani ? ?
Cl2 -.0533(2) -.0483(2) .7217(4) .0457(9) Uani ? ?
S -.0391(2) .1812(2) .6393(3) .0358(9) Uani ? ?
O1 .1921(5) -.0372(5) .7407(10) .040(2) Uani ? ?
O2 -.0767(5) .2498(5) .7326(9) .046(2) Uani ? ?
N .1173(6) -.0308(6) .8133(10) .035(3) Uani ? ?
C1 .2384(8) -.1211(8) .7790(10) .046(4) Uani ? ?
C2 .2459(9) -.1305(9) .922(2) .053(5) Uani ? ?
C3 .2007(9) -.0810(10) 1.0060(10) .056(5) Uani ? ?
C4 .1360(10) -.0145(9) .9540(10) .047(4) Uani ? ?
C5 -.1180(10) .1284(9) .5420(10) .061(5) Uani ? ?
C6 .0137(9) .2490(10) .518(2) .064(5) Uani ? ?
H1 .0909 -.0914 .8066 .0419 Uani ? ?
H2 .2911 -.1161 .7418 .0551 Uani ? ?
H3 .2124 -.1770 .7452 .0551 Uani ? ?
H4 .2850 -.1740 .9555 .0630 Uani ? ?
H5 .2091 -.0875 1.0976 .0669 Uani ? ?
H6 .1537 .0502 .9643 .0572 Uani ? ?
H7 .0880 -.0243 1.0034 .0572 Uani ? ?
H8 -.0952 .0785 .4895 .0728 Uani ? ?
H9 -.1578 .1025 .5982 .0728 Uani ? ?
H10 -.1406 .1764 .4873 .0728 Uani ? ?
H11 -.0242 .2816 .4636 .0766 Uani ? ?
H12 .0480 .2944 .5593 .0766 Uani ? ?
H13 .0453 .2063 .4655 .0766 Uani ? ?

loop_
_atom_type_symbol
_atom_type_scat_dispersion_real
_atom_type_scat_dispersion_imag
_atom_type_scat_source
Pt -2.352 8.388 'International Tables'
O .008 .006 'International Tables'
N .004 .003 'International Tables'
C .002 .002 'International Tables'
H .000 .000 'International Tables'
Cl .132 .159 'International Tables'
S .110 .124 'International Tables'

loop_
_geom_angle_atom_site_label_1
_geom_angle_atom_site_label_2
_geom_angle_atom_site_label_3
_geom_angle
_geom_angle_publ_flag
Cl1 Pt Cl2 175.50(10) yes
Cl1 Pt S 90.40(10) yes
Cl1 Pt N 89.8(3) yes
Cl2 Pt S 93.70(10) yes
Cl2 Pt N 86.1(3) yes
S Pt N 179.1(3) yes
Pt S O2 115.7(4) yes
Pt S C5 112.5(4) yes
Pt S C6 110.2(5) yes
O2 S C5 108.2(6) yes
O2 S C6 108.3(6) yes
C5 S C6 100.8(7) yes
N O1 C1 111.5(9) yes
Pt N O1 109.9(6) yes
Pt N C4 115.2(8) yes
O1 N C4 109.0(10) yes
O1 C1 C2 112.0(10) no
C1 C2 C3 123.0(10) no
C2 C3 C4 119.0(10) no
N C4 C3 113.0(10) no
Pt N H1 107 no
O1 N H1 108 no
C4 N H1 107 no
O1 C1 H2 109 no
O1 C1 H3 109 no
C2 C1 H2 109 no
C2 C1 H3 109 no
H2 C1 H3 109 no
C1 C2 H4 118 no
C3 C2 H4 118 no
C2 C3 H5 120 no
C4 C3 H5 120 no
N C4 H6 108 no
N C4 H7 108 no
C3 C4 H6 109 no
C3 C4 H7 109 no
H6 C4 H7 109 no
S C5 H8 109 no
S C5 H9 109 no
S C5 H10 109 no
H8 C5 H9 110 no
H8 C5 H10 109 no
H9 C5 H10 110 no
S C6 H11 109 no
S C6 H12 109 no
S C6 H13 109 no
H11 C6 H12 110 no
H11 C6 H13 109 no
H12 C6 H13 110 no

loop_
_geom_bond_atom_site_label_1
_geom_bond_atom_site_label_2
_geom_bond_site_symmetry_1
_geom_bond_site_symmetry_2
_geom_bond_distance
_geom_bond_publ_flag
Pt Cl1 ? ? 2.300(3) yes
Pt Cl2 ? ? 2.294(3) yes
Pt S ? ? 2.230(3) yes
Pt N ? ? 2.067(9) yes
S O2 ? ? 1.480(8) yes
S C5 ? ? 1.790(10) yes
S C6 ? ? 1.780(10) yes
O1 N ? ? 1.440(10) yes
O1 C1 ? ? 1.440(10) yes
N C4 ? ? 1.480(10) yes
C1 C2 ? ? 1.47(2) yes
C2 C3 ? ? 1.33(2) yes
C3 C4 ? ? 1.51(2) yes
N H1 ? ? .95 no
C1 H2 ? ? .95 no
C1 H3 ? ? .95 no
C2 H4 ? ? .95 no
C3 H5 ? ? .95 no
C4 H6 ? ? .95 no
C4 H7 ? ? .95 no
C5 H8 ? ? .95 no
C5 H9 ? ? .95 no
C5 H10 ? ? .95 no
C6 H11 ? ? .95 no
C6 H12 ? ? .95 no
C6 H13 ? ? .95 no

loop_
_geom_torsion_atom_site_label_1
_geom_torsion_atom_site_label_2
_geom_torsion_atom_site_label_3
_geom_torsion_atom_site_label_4
_geom_torsion
_geom_torsion_publ_flag
Pt N O1 C1 -167.5(7) no
Pt N C4 C3 -170.9(9) no
Cl1 Pt S O2 -77.5(4) no
Cl1 Pt S C5 157.4(6) no
Cl1 Pt S C6 45.8(6) no
Cl1 Pt N O1 -55.6(6) no
Cl1 Pt N C4 67.9(9) no
Cl2 Pt S O2 100.5(4) no
Cl2 Pt S C5 -24.6(6) no
Cl2 Pt S C6 -136.2(6) no
Cl2 Pt N O1 126.3(6) no
Cl2 Pt N C4 -110.2(9) no
O1 N C4 C3 -47.0(10) no
O1 C1 C2 C3 14(2) no
N O1 C1 C2 -48.0(10) no
N C4 C3 C2 14(2) no
C1 O1 N C4 65.0(10) no
C1 C2 C3 C4 2(2) no
